data_1504010
loop_
_publ_author_name
'Duplessis, Martin'
'Waltz, Marie-Eve'
'Bencheqroun, Mohammed'
'Cardinal-David, Benoit'
'Guindon, Yvan'

_publ_section_title
;
 Stereoselective quaternary center construction via atom-transfer radical
 cyclization using silicon tethers on acyclic precursors.
;
_journal_issue 14
_journal_name_full 'Organic letters'
_journal_page_first 3148
_journal_page_last 3151
_journal_paper_doi 10.1021/ol901126y
_journal_volume 11
_journal_year 2009
_chemical_compound_source 'Synthesized by the authors. See text'
_chemical_formula_moiety 'C18 H23 N O6'
_chemical_formula_sum 'C18 H23 N O6'
_chemical_formula_weight 349.37
_chemical_name_systematic
; 
 ? 
;
_space_group_IT_number 2
_symmetry_cell_setting triclinic
_symmetry_space_group_name_Hall '-P 1'
_symmetry_space_group_name_H-M 'P -1'
_atom_sites_solution_hydrogens geom
_atom_sites_solution_primary direct
_atom_sites_solution_secondary difmap
_audit_creation_method SHELXL-97
_cell_angle_alpha 87.205(3)
_cell_angle_beta 86.658(3)
_cell_angle_gamma 72.179(3)
_cell_formula_units_Z 2
_cell_length_a 6.1407(3)
_cell_length_b 7.3149(4)
_cell_length_c 21.3626(10)
_cell_measurement_reflns_used 3722
_cell_measurement_temperature 100
_cell_measurement_theta_max 68.47
_cell_measurement_theta_min 6.23
_cell_volume 911.50(8)
_computing_cell_refinement 'SMART (Bruker, 2001)'
_computing_data_collection 'SMART (Bruker, 2001)'
_computing_data_reduction 'SAINT (Bruker, 2003)'
_computing_molecular_graphics 'SHELXTL (Bruker, 1997)'
_computing_publication_material 'UdMX (local program)'
_computing_structure_refinement 'SHELXL97 (Sheldrick, 1997)'
_computing_structure_solution 'SHELXS97 (Sheldrick, 1997)'
_diffrn_ambient_temperature 100
_diffrn_detector_area_resol_mean 5.5
_diffrn_measured_fraction_theta_full 0.959
_diffrn_measured_fraction_theta_max 0.959
_diffrn_measurement_device_type 'Bruker AXS Smart 4K/Platform'
_diffrn_measurement_method \w
_diffrn_radiation_monochromator graphite
_diffrn_radiation_source 'ROTATIONG ANODE'
_diffrn_radiation_type CuK\a
_diffrn_radiation_wavelength 1.54178
_diffrn_reflns_av_R_equivalents 0.063
_diffrn_reflns_av_sigmaI/netI 0.0525
_diffrn_reflns_limit_h_max 7
_diffrn_reflns_limit_h_min -7
_diffrn_reflns_limit_k_max 8
_diffrn_reflns_limit_k_min -8
_diffrn_reflns_limit_l_max 25
_diffrn_reflns_limit_l_min -25
_diffrn_reflns_number 12081
_diffrn_reflns_theta_full 68.74
_diffrn_reflns_theta_max 68.74
_diffrn_reflns_theta_min 2.07
_diffrn_standards_decay_% 0.00
_diffrn_standards_number 48
_exptl_absorpt_coefficient_mu 0.797
_exptl_absorpt_correction_T_max 0.9800
_exptl_absorpt_correction_T_min 0.5900
_exptl_absorpt_correction_type multi-scan
_exptl_absorpt_process_details 'Sadabs (Sheldrick,1996)'
_exptl_crystal_colour Colourless
_exptl_crystal_density_diffrn 1.273
_exptl_crystal_density_method 'not measured'
_exptl_crystal_description platelet
_exptl_crystal_F_000 372
_exptl_crystal_size_max 0.36
_exptl_crystal_size_mid 0.10
_exptl_crystal_size_min 0.03
_refine_diff_density_max 0.572
_refine_diff_density_min -0.469
_refine_diff_density_rms 0.110
_refine_ls_extinction_method none
_refine_ls_goodness_of_fit_ref 1.000
_refine_ls_hydrogen_treatment constr
_refine_ls_matrix_type full
_refine_ls_number_parameters 230
_refine_ls_number_reflns 3244
_refine_ls_number_restraints 0
_refine_ls_restrained_S_all 1.000
_refine_ls_R_factor_all 0.1060
_refine_ls_R_factor_gt 0.0827
_refine_ls_shift/su_max 0.000
_refine_ls_shift/su_mean 0.000
_refine_ls_structure_factor_coef Fsqd
_refine_ls_weighting_details 'calc w=1/[\s^2^(Fo^2^)+(0.1590P)^2^] where P=(Fo^2^+2Fc^2^)/3'
_refine_ls_weighting_scheme calc
_refine_ls_wR_factor_gt 0.2024
_refine_ls_wR_factor_ref 0.2263
_reflns_number_gt 2196
_reflns_number_total 3244
_reflns_threshold_expression I>2\s(I)
_cod_data_source_file ol901126y_si_002.cif
_cod_data_source_block guin31
_cod_depositor_comments
;
The following automatic conversions were performed:

'_symmetry_cell_setting' value 'Triclinic' changed to 'triclinic'
according to /home/saulius/struct/CIF-dictionaries/cif_core.dic
dictionary named 'cif_core.dic' version 2.4.2 from
2011-04-26.

'_geom_bond_publ_flag' value 'Y' changed to 'y'
according to /home/saulius/struct/CIF-dictionaries/cif_core.dic
dictionary named 'cif_core.dic' version 2.4.2 from 2011-04-26 (25
times).

'_geom_angle_publ_flag' value 'Y' changed to 'y' according
to /home/saulius/struct/CIF-dictionaries/cif_core.dic dictionary
named 'cif_core.dic' version 2.4.2 from 2011-04-26 (35 times).

Automatic conversion script
Id: cif_fix_values 1715 2011-07-08 13:25:40Z adriana 
;
_cod_original_sg_symbol_H-M P-1
_cod_database_code 1504010

loop_
_symmetry_equiv_pos_as_xyz
'x, y, z'
'-x, -y, -z'

loop_
_atom_site_label
_atom_site_type_symbol
_atom_site_fract_x
_atom_site_fract_y
_atom_site_fract_z
_atom_site_U_iso_or_equiv
_atom_site_adp_type
_atom_site_occupancy
_atom_site_symmetry_multiplicity
_atom_site_calc_flag
_atom_site_refinement_flags
C1 C 0.7690(5) 0.6952(4) 0.11433(13) 0.0332(7) Uani 1 1 d .
C2 C 0.6484(4) 0.7625(4) 0.17729(12) 0.0318(6) Uani 1 1 d .
C3 C 0.8129(4) 0.6973(3) 0.23181(12) 0.0303(6) Uani 1 1 d .
H3 H 0.9523 0.7386 0.2219 0.036 Uiso 1 1 calc R
C4 C 0.8865(5) 0.4829(4) 0.25184(13) 0.0354(7) Uani 1 1 d .
H4 H 0.7475 0.4508 0.2692 0.043 Uiso 1 1 calc R
O11 O 0.6931(3) 0.6220(3) 0.07484(9) 0.0392(5) Uani 1 1 d .
O12 O 0.9670(3) 0.7368(3) 0.10625(8) 0.0361(5) Uani 1 1 d .
C13 C 1.0871(5) 0.6884(5) 0.04604(14) 0.0480(8) Uani 1 1 d .
H13A H 1.1236 0.5501 0.0403 0.072 Uiso 1 1 calc R
H13B H 1.2291 0.7236 0.0446 0.072 Uiso 1 1 calc R
H13C H 0.9899 0.7590 0.0125 0.072 Uiso 1 1 calc R
C21 C 0.5736(5) 0.9874(4) 0.17145(12) 0.0357(7) Uani 1 1 d .
H21A H 0.4652 1.0401 0.2070 0.043 Uiso 1 1 calc R
H21B H 0.7101 1.0307 0.1749 0.043 Uiso 1 1 calc R
C22 C 0.4630(5) 1.0679(4) 0.11150(13) 0.0403(7) Uani 1 1 d .
H22 H 0.3299 1.0363 0.1020 0.048 Uiso 1 1 calc R
C23 C 0.5369(6) 1.1798(5) 0.07082(14) 0.0510(9) Uani 1 1 d .
H23A H 0.6695 1.2144 0.0788 0.061 Uiso 1 1 calc R
H23B H 0.4575 1.2256 0.0336 0.061 Uiso 1 1 calc R
C24 C 0.4388(5) 0.6930(4) 0.18843(13) 0.0400(7) Uani 1 1 d .
H24A H 0.3269 0.7529 0.1568 0.060 Uiso 1 1 calc R
H24B H 0.3698 0.7285 0.2304 0.060 Uiso 1 1 calc R
H24C H 0.4848 0.5530 0.1853 0.060 Uiso 1 1 calc R
O31 O 0.6876(3) 0.7983(2) 0.28659(8) 0.0333(5) Uani 1 1 d .
C32 C 0.7633(5) 0.9293(4) 0.31258(12) 0.0330(7) Uani 1 1 d .
O32 O 0.9370(3) 0.9666(3) 0.29674(9) 0.0407(5) Uani 1 1 d .
C33 C 0.6012(5) 1.0259(4) 0.36488(12) 0.0340(7) Uani 1 1 d .
C34 C 0.6452(5) 1.1767(4) 0.39342(13) 0.0413(8) Uani 1 1 d .
H34 H 0.7725 1.2176 0.3789 0.050 Uiso 1 1 calc R
C35 C 0.5054(6) 1.2672(4) 0.44255(14) 0.0468(8) Uani 1 1 d .
H35 H 0.5348 1.3703 0.4623 0.056 Uiso 1 1 calc R
C36 C 0.3211(5) 1.2049(4) 0.46260(13) 0.0402(8) Uani 1 1 d .
C37 C 0.2711(5) 1.0604(4) 0.43445(14) 0.0426(8) Uani 1 1 d .
H37 H 0.1412 1.0226 0.4486 0.051 Uiso 1 1 calc R
C38 C 0.4116(5) 0.9692(4) 0.38496(13) 0.0397(7) Uani 1 1 d .
H38 H 0.3785 0.8684 0.3648 0.048 Uiso 1 1 calc R
N36 N 0.1775(5) 1.2941(3) 0.51751(11) 0.0493(8) Uani 1 1 d .
O361 O 0.0084(4) 1.2433(4) 0.53331(11) 0.0638(7) Uani 1 1 d .
O362 O 0.2345(4) 1.4128(3) 0.54553(10) 0.0640(8) Uani 1 1 d .
C41 C 0.9883(5) 0.3519(4) 0.19675(13) 0.0434(8) Uani 1 1 d .
H41A H 0.8730 0.3704 0.1653 0.065 Uiso 1 1 calc R
H41B H 1.0352 0.2176 0.2119 0.065 Uiso 1 1 calc R
H41C H 1.1218 0.3841 0.1779 0.065 Uiso 1 1 calc R
C42 C 1.0561(5) 0.4448(4) 0.30326(13) 0.0432(8) Uani 1 1 d .
H42A H 1.0959 0.3093 0.3170 0.065 Uiso 1 1 calc R
H42B H 0.9873 0.5259 0.3388 0.065 Uiso 1 1 calc R
H42C H 1.1946 0.4744 0.2872 0.065 Uiso 1 1 calc R

loop_
_atom_site_aniso_label
_atom_site_aniso_U_11
_atom_site_aniso_U_22
_atom_site_aniso_U_33
_atom_site_aniso_U_23
_atom_site_aniso_U_13
_atom_site_aniso_U_12
C1 0.0398(15) 0.0256(12) 0.0268(15) 0.0081(10) 0.0022(12) -0.0009(11)
C2 0.0348(14) 0.0273(13) 0.0275(14) 0.0050(10) 0.0034(11) -0.0024(11)
C3 0.0341(14) 0.0260(12) 0.0249(14) 0.0049(10) 0.0038(11) -0.0025(10)
C4 0.0415(15) 0.0249(13) 0.0319(15) 0.0085(11) 0.0083(12) -0.0014(11)
O11 0.0480(12) 0.0345(10) 0.0310(11) 0.0000(8) 0.0020(9) -0.0076(9)
O12 0.0391(11) 0.0380(10) 0.0267(10) 0.0028(8) 0.0071(8) -0.0071(8)
C13 0.0455(18) 0.061(2) 0.0342(17) -0.0018(14) 0.0108(14) -0.0126(15)
C21 0.0413(15) 0.0279(13) 0.0286(15) 0.0041(11) 0.0032(12) 0.0016(11)
C22 0.0446(16) 0.0349(14) 0.0299(15) 0.0047(12) 0.0015(13) 0.0035(12)
C23 0.061(2) 0.0479(17) 0.0320(17) 0.0120(13) -0.0016(15) -0.0005(15)
C24 0.0388(16) 0.0443(16) 0.0333(16) 0.0033(12) 0.0047(12) -0.0092(12)
O31 0.0391(11) 0.0286(9) 0.0261(10) 0.0035(7) 0.0072(8) -0.0034(8)
C32 0.0415(16) 0.0233(12) 0.0274(15) 0.0091(10) 0.0016(12) -0.0016(11)
O32 0.0443(12) 0.0350(10) 0.0401(12) -0.0001(8) 0.0092(10) -0.0103(9)
C33 0.0404(15) 0.0247(12) 0.0269(15) 0.0101(11) 0.0024(12) 0.0027(11)
C34 0.0570(18) 0.0260(13) 0.0351(16) 0.0065(11) 0.0086(14) -0.0071(12)
C35 0.073(2) 0.0243(13) 0.0339(16) 0.0051(11) 0.0078(15) -0.0046(13)
C36 0.0489(17) 0.0288(14) 0.0259(15) 0.0103(11) 0.0043(13) 0.0105(12)
C37 0.0378(16) 0.0490(17) 0.0308(16) 0.0067(13) 0.0006(13) 0.0003(13)
C38 0.0394(16) 0.0415(15) 0.0315(16) 0.0038(12) 0.0019(13) -0.0036(13)
N36 0.0664(18) 0.0290(13) 0.0300(14) 0.0127(11) 0.0079(13) 0.0151(12)
O361 0.0569(15) 0.0669(16) 0.0475(15) 0.0020(12) 0.0195(12) 0.0065(12)
O362 0.103(2) 0.0309(11) 0.0450(14) -0.0044(10) 0.0252(13) -0.0062(12)
C41 0.0596(19) 0.0229(13) 0.0380(17) 0.0063(11) 0.0080(14) -0.0013(12)
C42 0.0514(18) 0.0326(14) 0.0351(16) 0.0121(12) 0.0031(14) -0.0003(13)

loop_
_atom_type_symbol
_atom_type_description
_atom_type_scat_dispersion_real
_atom_type_scat_dispersion_imag
_atom_type_scat_source
C C 0.0181 0.0091 'International Tables Vol C Tables 4.2.6.8 and 6.1.1.4'
H H 0.0000 0.0000 'International Tables Vol C Tables 4.2.6.8 and 6.1.1.4'
N N 0.0311 0.0180 'International Tables Vol C Tables 4.2.6.8 and 6.1.1.4'
O O 0.0492 0.0322 'International Tables Vol C Tables 4.2.6.8 and 6.1.1.4'

loop_
_geom_angle_atom_site_label_1
_geom_angle_atom_site_label_2
_geom_angle_atom_site_label_3
_geom_angle
_geom_angle_publ_flag
O11 C1 O12 123.3(2) y
O11 C1 C2 125.0(2) y
O12 C1 C2 111.5(2) y
C1 C2 C24 110.3(2) y
C1 C2 C3 111.7(2) y
C24 C2 C3 111.3(2) y
C1 C2 C21 104.9(2) y
C24 C2 C21 110.2(2) y
C3 C2 C21 108.3(2) y
O31 C3 C4 105.38(19) y
O31 C3 C2 105.54(19) y
C4 C3 C2 117.8(2) y
O31 C3 H3 109.3 ?
C4 C3 H3 109.3 ?
C2 C3 H3 109.3 ?
C42 C4 C41 110.1(2) y
C42 C4 C3 110.2(2) y
C41 C4 C3 112.5(2) y
C42 C4 H4 107.9 ?
C41 C4 H4 107.9 ?
C3 C4 H4 107.9 ?
C1 O12 C13 115.4(2) y
O12 C13 H13A 109.5 ?
O12 C13 H13B 109.5 ?
H13A C13 H13B 109.5 ?
O12 C13 H13C 109.5 ?
H13A C13 H13C 109.5 ?
H13B C13 H13C 109.5 ?
C22 C21 C2 113.9(2) y
C22 C21 H21A 108.8 ?
C2 C21 H21A 108.8 ?
C22 C21 H21B 108.8 ?
C2 C21 H21B 108.8 ?
H21A C21 H21B 107.7 ?
C23 C22 C21 124.7(3) y
C23 C22 H22 117.6 ?
C21 C22 H22 117.6 ?
C22 C23 H23A 120 ?
C22 C23 H23B 120 ?
H23A C23 H23B 120 ?
C2 C24 H24A 109.5 ?
C2 C24 H24B 109.5 ?
H24A C24 H24B 109.5 ?
C2 C24 H24C 109.5 ?
H24A C24 H24C 109.5 ?
H24B C24 H24C 109.5 ?
C32 O31 C3 119.4(2) y
O32 C32 O31 125.5(2) y
O32 C32 C33 123.8(3) y
O31 C32 C33 110.7(2) y
C34 C33 C38 119.9(2) y
C34 C33 C32 118.0(2) y
C38 C33 C32 122.2(3) y
C35 C34 C33 120.3(3) y
C35 C34 H34 119.8 ?
C33 C34 H34 119.8 ?
C34 C35 C36 118.6(3) y
C34 C35 H35 120.7 ?
C36 C35 H35 120.7 ?
C37 C36 C35 122.2(3) y
C37 C36 N36 118.8(3) y
C35 C36 N36 118.9(3) y
C36 C37 C38 119.3(3) y
C36 C37 H37 120.4 ?
C38 C37 H37 120.4 ?
C37 C38 C33 119.7(3) y
C37 C38 H38 120.2 ?
C33 C38 H38 120.2 ?
O362 N36 O361 123.3(3) y
O362 N36 C36 118.3(3) y
O361 N36 C36 118.4(3) y
C4 C41 H41A 109.5 ?
C4 C41 H41B 109.5 ?
H41A C41 H41B 109.5 ?
C4 C41 H41C 109.5 ?
H41A C41 H41C 109.5 ?
H41B C41 H41C 109.5 ?
C4 C42 H42A 109.5 ?
C4 C42 H42B 109.5 ?
H42A C42 H42B 109.5 ?
C4 C42 H42C 109.5 ?
H42A C42 H42C 109.5 ?
H42B C42 H42C 109.5 ?

loop_
_geom_bond_atom_site_label_1
_geom_bond_atom_site_label_2
_geom_bond_distance
_geom_bond_publ_flag
C1 O11 1.208(3) y
C1 O12 1.340(3) y
C1 C2 1.525(4) y
C2 C24 1.525(4) y
C2 C3 1.546(4) y
C2 C21 1.568(3) y
C3 O31 1.462(3) y
C3 C4 1.540(3) y
C3 H3 1 ?
C4 C42 1.515(4) y
C4 C41 1.533(4) y
C4 H4 1 ?
O12 C13 1.448(3) y
C13 H13a 0.98 ?
C13 H13b 0.98 ?
C13 H13c 0.98 ?
C21 C22 1.494(4) y
C21 H21a 0.99 ?
C21 H21b 0.99 ?
C22 C23 1.320(4) y
C22 H22 0.95 ?
C23 H23a 0.95 ?
C23 H23b 0.95 ?
C24 H24a 0.98 ?
C24 H24b 0.98 ?
C24 H24c 0.98 ?
O31 C32 1.340(3) y
C32 O32 1.205(3) y
C32 C33 1.501(4) y
C33 C34 1.389(4) y
C33 C38 1.390(4) y
C34 C35 1.375(4) y
C34 H34 0.95 ?
C35 C36 1.383(4) y
C35 H35 0.95 ?
C36 C37 1.362(4) y
C36 N36 1.477(3) y
C37 C38 1.385(4) y
C37 H37 0.95 ?
C38 H38 0.95 ?
N36 O362 1.223(4) y
N36 O361 1.230(3) y
C41 H41a 0.98 ?
C41 H41b 0.98 ?
C41 H41c 0.98 ?
C42 H42a 0.98 ?
C42 H42b 0.98 ?
C42 H42c 0.98 ?

loop_
_geom_torsion_atom_site_label_1
_geom_torsion_atom_site_label_2
_geom_torsion_atom_site_label_3
_geom_torsion_atom_site_label_4
_geom_torsion
O11 C1 C2 C24 9.9(3)
O12 C1 C2 C24 -173.5(2)
O11 C1 C2 C3 134.3(3)
O12 C1 C2 C3 -49.1(3)
O11 C1 C2 C21 -108.7(3)
O12 C1 C2 C21 67.9(3)
C1 C2 C3 O31 170.5(2)
C24 C2 C3 O31 -65.8(3)
C21 C2 C3 O31 55.5(2)
C1 C2 C3 C4 -72.3(3)
C24 C2 C3 C4 51.4(3)
C21 C2 C3 C4 172.7(2)
O31 C3 C4 C42 -65.6(3)
C2 C3 C4 C42 177.1(2)
O31 C3 C4 C41 171.0(2)
C2 C3 C4 C41 53.7(3)
O11 C1 O12 C13 0.2(4)
C2 C1 O12 C13 -176.5(2)
C1 C2 C21 C22 46.2(3)
C24 C2 C21 C22 -72.5(3)
C3 C2 C21 C22 165.5(2)
C2 C21 C22 C23 -122.1(3)
C4 C3 O31 C32 120.2(2)
C2 C3 O31 C32 -114.5(2)
C3 O31 C32 O32 -4.2(4)
C3 O31 C32 C33 175.78(18)
O32 C32 C33 C34 5.1(4)
O31 C32 C33 C34 -174.8(2)
O32 C32 C33 C38 -175.0(3)
O31 C32 C33 C38 5.0(3)
C38 C33 C34 C35 1.7(4)
C32 C33 C34 C35 -178.4(2)
C33 C34 C35 C36 -0.1(4)
C34 C35 C36 C37 -1.5(4)
C34 C35 C36 N36 176.7(2)
C35 C36 C37 C38 1.5(4)
N36 C36 C37 C38 -176.7(2)
C36 C37 C38 C33 0.1(4)
C34 C33 C38 C37 -1.7(4)
C32 C33 C38 C37 178.4(2)
C37 C36 N36 O362 174.2(3)
C35 C36 N36 O362 -4.1(4)
C37 C36 N36 O361 -4.8(4)
C35 C36 N36 O361 177.0(2)
